data_4305865
loop_
_publ_author_name
'Anthony G. M. Barrett'
'Mark R. Crimmin'
'Michael S. Hill'
'Peter B. Hitchcock'
'Gabriele Kociok-K\"ohn'
'Panayiotis A. Procopiou'

_publ_contact_author_address
;
Department of Chemistry
University of Bath
Bath, BA2 7AY
United Kingdom
;
_publ_contact_author_email m.s.hill@bath.ac.uk
_publ_contact_author_fax '44 1225 82 6231'
_publ_contact_author_name 'Michael S. Hill'
_publ_contact_author_phone '44 1225 38 3394'
_publ_section_title
;
Triazenide Complexes of the Heavier Alkaline Earths: Synthesis,
Characterization, And Suitability for Hydroamination Catalysis
;
_journal_name_full 'Inorganic Chemistry'
_journal_page_first 7366
_journal_page_last 7376
_journal_paper_doi 10.1021/ic800789x
_journal_volume 47
_journal_year 2008
_chemical_absolute_configuration unk
_chemical_compound_source 'synthesis as described'
_chemical_formula_moiety 'C38 H68 Ca N4 O2 Si2, C7 H8'
_chemical_formula_sum 'C45 H76 Ca N4 O2 Si2'
_chemical_formula_weight 801.36
_chemical_name_systematic
;

 ?

;
_space_group_IT_number 9
_symmetry_cell_setting monoclinic
_symmetry_Int_Tables_number 9
_symmetry_space_group_name_Hall 'C -2yc'
_symmetry_space_group_name_H-M 'C 1 c 1'
_atom_sites_solution_hydrogens geom
_atom_sites_solution_primary direct
_atom_sites_solution_secondary difmap
_audit_conform_dict_location ftp://ftp.iucr.org/pub/cif_core.dic
_audit_conform_dict_name cif_core.dic
_audit_conform_dict_version 2.2
_audit_creation_date 2007-06-27T09:41:09-00:00
_audit_creation_method 'WinGX routine CIF_UPDATE'
_cell_angle_alpha 90
_cell_angle_beta 99.391(2)
_cell_angle_gamma 90
_cell_formula_units_Z 4
_cell_length_a 10.8380(3)
_cell_length_b 24.3827(7)
_cell_length_c 18.8459(5)
_cell_measurement_reflns_used 15106
_cell_measurement_temperature 173(2)
_cell_measurement_theta_max 26.022
_cell_measurement_theta_min 3.395
_cell_measurement_wavelength 0.71073
_cell_volume 4913.5(2)
_computing_cell_refinement 'HKL Scalepack (Otwinowski & Minor 1997)'
_computing_data_collection 'Collect (Nonius BV, 1997-2000)'
_computing_data_reduction 'HKL Denzo and Scalepack (Otwinowski & Minor 1997)'
_computing_molecular_graphics 'Ortep-3 for Windows (Farrugia, 1997)'
_computing_publication_material 'WinGX publication routines (Farrugia, 1999)'
_computing_structure_refinement 'SHELXL-97 (Sheldrick, 1997)'
_computing_structure_solution 'SHELXS-97 (Sheldrick, 1997)'
_diffrn_ambient_temperature 173(2)
_diffrn_detector 'CCD plate'
_diffrn_measured_fraction_theta_full 0.979
_diffrn_measured_fraction_theta_max 0.979
_diffrn_measurement_device '95mm CCD camera on \k-goniostat'
_diffrn_measurement_device_type KappaCCD
_diffrn_measurement_method 'CCD rotation images, thick slices'
_diffrn_orient_matrix_type 'by Nonius Collect from scalepack cell'
_diffrn_orient_matrix_UB_11 -0.43911E-1
_diffrn_orient_matrix_UB_12 0.5913E-3
_diffrn_orient_matrix_UB_13 0.427224E-1
_diffrn_orient_matrix_UB_21 -0.825648E-1
_diffrn_orient_matrix_UB_22 0.213E-3
_diffrn_orient_matrix_UB_23 -0.326678E-1
_diffrn_orient_matrix_UB_31 -0.10621E-2
_diffrn_orient_matrix_UB_32 -0.410079E-1
_diffrn_orient_matrix_UB_33 0.4464E-3
_diffrn_radiation_monochromator graphite
_diffrn_radiation_probe x-ray
_diffrn_radiation_type MoK\a
_diffrn_radiation_wavelength 0.71073
_diffrn_reflns_av_R_equivalents 0.0452
_diffrn_reflns_av_unetI/netI 0.0492
_diffrn_reflns_limit_h_max 13
_diffrn_reflns_limit_h_min -13
_diffrn_reflns_limit_k_max 30
_diffrn_reflns_limit_k_min -28
_diffrn_reflns_limit_l_max 20
_diffrn_reflns_limit_l_min -23
_diffrn_reflns_number 19331
_diffrn_reflns_theta_full 26.02
_diffrn_reflns_theta_max 26.02
_diffrn_reflns_theta_min 3.43
_diffrn_source 'Enraf Nonius FR590'
_exptl_absorpt_coefficient_mu 0.213
_exptl_absorpt_correction_T_max 0.9868
_exptl_absorpt_correction_T_min 0.8319
_exptl_absorpt_correction_type multi-scan
_exptl_absorpt_process_details
;

        [c.f. r.h. blessing, acta cryst. (1995), a51, 33-38]

;
_exptl_crystal_colour colourless
_exptl_crystal_density_diffrn 1.083
_exptl_crystal_density_method 'not measured'
_exptl_crystal_description prism
_exptl_crystal_F_000 1752
_exptl_crystal_size_max 0.4
_exptl_crystal_size_mid 0.15
_exptl_crystal_size_min 0.08
_refine_diff_density_max 0.23
_refine_diff_density_min -0.213
_refine_diff_density_rms 0.044
_refine_ls_abs_structure_details 'Flack H D (1983), Acta Cryst. A39, 876-881'
_refine_ls_abs_structure_Flack 0.25(3)
_refine_ls_extinction_method none
_refine_ls_goodness_of_fit_ref 1.02
_refine_ls_hydrogen_treatment constr
_refine_ls_matrix_type full
_refine_ls_number_parameters 502
_refine_ls_number_reflns 7833
_refine_ls_number_restraints 2
_refine_ls_restrained_S_all 1.02
_refine_ls_R_factor_all 0.0578
_refine_ls_R_factor_gt 0.0441
_refine_ls_shift/su_max 0
_refine_ls_shift/su_mean 0
_refine_ls_structure_factor_coef Fsqd
_refine_ls_weighting_details 'calc w=1/[\s^2^(Fo^2^)+(0.0456P)^2^+4.2762P] where P=(Fo^2^+2Fc^2^)/3'
_refine_ls_weighting_scheme calc
_refine_ls_wR_factor_gt 0.0969
_refine_ls_wR_factor_ref 0.105
_reflns_number_gt 6737
_reflns_number_total 7833
_reflns_threshold_expression >2sigma(I)
_cod_data_source_file ic800789x-file001_3.cif
_cod_data_source_block jun2307
_cod_original_sg_symbol_H-M 'C c'
_cod_database_code 4305865

loop_
_symmetry_equiv_pos_as_xyz
'x, y, z'
'x, -y, z+1/2'
'x+1/2, y+1/2, z'
'x+1/2, -y+1/2, z+1/2'

loop_
_atom_site_label
_atom_site_type_symbol
_atom_site_fract_x
_atom_site_fract_y
_atom_site_fract_z
_atom_site_U_iso_or_equiv
_atom_site_adp_type
_atom_site_occupancy
_atom_site_symmetry_multiplicity
_atom_site_calc_flag
_atom_site_refinement_flags
_atom_site_disorder_assembly
_atom_site_disorder_group
Ca Ca 0.46886(5) 0.66010(2) 0.43377(3) 0.02714(14) Uani 1 1 d . . .
Si1 Si 0.55076(9) 0.55338(4) 0.33120(5) 0.0404(2) Uani 1 1 d . . .
Si2 Si 0.42264(9) 0.52953(4) 0.46161(5) 0.0416(2) Uani 1 1 d . . .
O1 O 0.24933(19) 0.66718(10) 0.39412(12) 0.0420(6) Uani 1 1 d . . .
O2 O 0.4958(2) 0.71870(9) 0.33863(12) 0.0410(6) Uani 1 1 d . . .
N1 N 0.4732(2) 0.72812(10) 0.52928(12) 0.0274(5) Uani 1 1 d . . .
N2 N 0.5941(2) 0.72801(9) 0.55222(12) 0.0263(5) Uani 1 1 d . . .
N3 N 0.6545(2) 0.69464(10) 0.51482(12) 0.0264(5) Uani 1 1 d . . .
N4 N 0.4828(3) 0.56913(11) 0.40242(14) 0.0367(6) Uani 1 1 d . . .
C1 C 0.4081(3) 0.76096(12) 0.57442(15) 0.0284(7) Uani 1 1 d . . .
C2 C 0.3417(3) 0.80733(13) 0.54445(17) 0.0339(7) Uani 1 1 d . . .
C3 C 0.2758(3) 0.83860(14) 0.58722(19) 0.0408(8) Uani 1 1 d . . .
H3 H 0.2303 0.8698 0.5673 0.049 Uiso 1 1 calc R . .
C4 C 0.2756(3) 0.82478(15) 0.65878(19) 0.0426(8) Uani 1 1 d . . .
H4 H 0.2315 0.8468 0.6878 0.051 Uiso 1 1 calc R . .
C5 C 0.3394(3) 0.77911(14) 0.68720(17) 0.0378(8) Uani 1 1 d . . .
H5 H 0.3384 0.7698 0.736 0.045 Uiso 1 1 calc R . .
C6 C 0.4058(3) 0.74610(13) 0.64608(16) 0.0318(7) Uani 1 1 d . . .
C7 C 0.3495(3) 0.82544(15) 0.46832(18) 0.0457(9) Uani 1 1 d . . .
H7 H 0.3768 0.793 0.4423 0.055 Uiso 1 1 calc R . .
C8 C 0.2236(5) 0.8446(2) 0.4268(2) 0.0883(18) Uani 1 1 d . . .
H8A H 0.1606 0.816 0.4285 0.132 Uiso 1 1 calc R . .
H8B H 0.2318 0.8518 0.3767 0.132 Uiso 1 1 calc R . .
H8C H 0.1976 0.8782 0.4487 0.132 Uiso 1 1 calc R . .
C9 C 0.4492(5) 0.86957(19) 0.4698(2) 0.0775(14) Uani 1 1 d . . .
H9A H 0.4224 0.9028 0.4921 0.116 Uiso 1 1 calc R . .
H9B H 0.4615 0.8778 0.4205 0.116 Uiso 1 1 calc R . .
H9C H 0.528 0.8565 0.4976 0.116 Uiso 1 1 calc R . .
C10 C 0.4726(3) 0.69476(14) 0.67924(17) 0.0390(8) Uani 1 1 d . . .
H10 H 0.4918 0.6713 0.6389 0.047 Uiso 1 1 calc R . .
C11 C 0.5968(3) 0.70960(18) 0.7258(2) 0.0561(10) Uani 1 1 d . . .
H11A H 0.6491 0.7296 0.6968 0.084 Uiso 1 1 calc R . .
H11B H 0.6398 0.676 0.7446 0.084 Uiso 1 1 calc R . .
H11C H 0.5811 0.7327 0.7659 0.084 Uiso 1 1 calc R . .
C12 C 0.3909(4) 0.66087(16) 0.7218(2) 0.0588(11) Uani 1 1 d . . .
H12A H 0.3751 0.6819 0.7638 0.088 Uiso 1 1 calc R . .
H12B H 0.434 0.6266 0.7378 0.088 Uiso 1 1 calc R . .
H12C H 0.3112 0.6524 0.6911 0.088 Uiso 1 1 calc R . .
C13 C 0.7865(3) 0.69788(13) 0.53819(15) 0.0299(7) Uani 1 1 d . . .
C14 C 0.8508(3) 0.74832(14) 0.53990(17) 0.0365(7) Uani 1 1 d . . .
C15 C 0.9785(3) 0.74907(16) 0.56731(18) 0.0466(9) Uani 1 1 d . . .
H15 H 1.0218 0.7831 0.5707 0.056 Uiso 1 1 calc R . .
C16 C 1.0428(3) 0.70238(18) 0.58929(19) 0.0519(10) Uani 1 1 d . . .
H16 H 1.1294 0.704 0.6085 0.062 Uiso 1 1 calc R . .
C17 C 0.9802(3) 0.65239(17) 0.58330(18) 0.0461(9) Uani 1 1 d . . .
H17 H 1.0257 0.6197 0.5972 0.055 Uiso 1 1 calc R . .
C18 C 0.8523(3) 0.64904(14) 0.55733(16) 0.0350(7) Uani 1 1 d . . .
C19 C 0.7889(3) 0.80192(13) 0.51177(19) 0.0440(8) Uani 1 1 d . . .
H19 H 0.7015 0.7931 0.4887 0.053 Uiso 1 1 calc R . .
C20 C 0.8558(4) 0.82753(16) 0.4535(2) 0.0624(11) Uani 1 1 d . . .
H20A H 0.94 0.8392 0.4753 0.094 Uiso 1 1 calc R . .
H20B H 0.8082 0.8593 0.4323 0.094 Uiso 1 1 calc R . .
H20C H 0.8616 0.8003 0.416 0.094 Uiso 1 1 calc R . .
C21 C 0.7807(5) 0.84252(18) 0.5731(3) 0.0753(14) Uani 1 1 d . . .
H21A H 0.7307 0.8264 0.6066 0.113 Uiso 1 1 calc R . .
H21B H 0.7413 0.8766 0.5531 0.113 Uiso 1 1 calc R . .
H21C H 0.865 0.8505 0.5986 0.113 Uiso 1 1 calc R . .
C22 C 0.7858(3) 0.59437(13) 0.55533(18) 0.0400(8) Uani 1 1 d . . .
H22 H 0.7094 0.5966 0.5176 0.048 Uiso 1 1 calc R . .
C23 C 0.7430(4) 0.58407(17) 0.6278(2) 0.0551(10) Uani 1 1 d . . .
H23A H 0.8163 0.5819 0.6658 0.083 Uiso 1 1 calc R . .
H23B H 0.6966 0.5495 0.6257 0.083 Uiso 1 1 calc R . .
H23C H 0.6889 0.6142 0.6382 0.083 Uiso 1 1 calc R . .
C24 C 0.8655(4) 0.54673(17) 0.5360(2) 0.0603(11) Uani 1 1 d . . .
H24A H 0.901 0.5561 0.493 0.09 Uiso 1 1 calc R . .
H24B H 0.8133 0.5139 0.5266 0.09 Uiso 1 1 calc R . .
H24C H 0.9333 0.5396 0.5761 0.09 Uiso 1 1 calc R . .
C25 C 0.5714(6) 0.47793(18) 0.3159(3) 0.0961(19) Uani 1 1 d . . .
H25A H 0.6336 0.463 0.3547 0.144 Uiso 1 1 calc R . .
H25B H 0.5998 0.4724 0.2697 0.144 Uiso 1 1 calc R . .
H25C H 0.4914 0.4591 0.3154 0.144 Uiso 1 1 calc R . .
C26 C 0.4631(4) 0.5831(2) 0.2455(2) 0.0732(13) Uani 1 1 d . . .
H26A H 0.3796 0.5666 0.2351 0.11 Uiso 1 1 calc R . .
H26B H 0.5087 0.5752 0.2058 0.11 Uiso 1 1 calc R . .
H26C H 0.4553 0.6228 0.2508 0.11 Uiso 1 1 calc R . .
C27 C 0.7090(4) 0.5863(2) 0.3399(2) 0.0638(11) Uani 1 1 d . . .
H27A H 0.7017 0.6256 0.3497 0.096 Uiso 1 1 calc R . .
H27B H 0.7424 0.5815 0.295 0.096 Uiso 1 1 calc R . .
H27C H 0.7656 0.5692 0.3796 0.096 Uiso 1 1 calc R . .
C28 C 0.3954(5) 0.57473(17) 0.5386(2) 0.0669(12) Uani 1 1 d . . .
H28A H 0.4708 0.5963 0.5552 0.1 Uiso 1 1 calc R . .
H28B H 0.3759 0.5519 0.5781 0.1 Uiso 1 1 calc R . .
H28C H 0.3252 0.5995 0.5224 0.1 Uiso 1 1 calc R . .
C29 C 0.5248(4) 0.47228(16) 0.5041(2) 0.0658(12) Uani 1 1 d . . .
H29A H 0.5306 0.4437 0.4682 0.099 Uiso 1 1 calc R . .
H29B H 0.4885 0.4567 0.544 0.099 Uiso 1 1 calc R . .
H29C H 0.6085 0.4865 0.5223 0.099 Uiso 1 1 calc R . .
C30 C 0.2691(4) 0.49621(18) 0.4256(3) 0.0670(12) Uani 1 1 d . . .
H30A H 0.2065 0.5246 0.4099 0.101 Uiso 1 1 calc R . .
H30B H 0.2417 0.474 0.4635 0.101 Uiso 1 1 calc R . .
H30C H 0.279 0.4727 0.3848 0.101 Uiso 1 1 calc R . .
C31 C 0.1632(4) 0.6858(3) 0.4397(3) 0.0860(17) Uani 1 1 d . . .
H31A H 0.1831 0.724 0.4554 0.103 Uiso 1 1 calc R . .
H31B H 0.1693 0.6623 0.4829 0.103 Uiso 1 1 calc R . .
C32 C 0.0362(3) 0.68297(17) 0.3979(2) 0.0492(9) Uani 1 1 d . . .
H32A H 0.0146 0.7169 0.3699 0.059 Uiso 1 1 calc R . .
H32B H -0.027 0.6763 0.4294 0.059 Uiso 1 1 calc R . .
C33 C 0.0474(3) 0.63441(19) 0.3493(3) 0.0641(12) Uani 1 1 d . . .
H33A H 0.0333 0.5996 0.3737 0.077 Uiso 1 1 calc R . .
H33B H -0.0139 0.6372 0.3043 0.077 Uiso 1 1 calc R . .
C34 C 0.1783(3) 0.63747(16) 0.3339(2) 0.0453(9) Uani 1 1 d . . .
H34A H 0.2131 0.6002 0.3303 0.054 Uiso 1 1 calc R . .
H34B H 0.1806 0.6572 0.2882 0.054 Uiso 1 1 calc R . .
C35 C 0.6100(4) 0.74321(19) 0.3270(3) 0.0677(12) Uani 1 1 d . . .
H35A H 0.6496 0.7206 0.2933 0.081 Uiso 1 1 calc R . .
H35B H 0.6686 0.7461 0.373 0.081 Uiso 1 1 calc R . .
C36 C 0.5811(4) 0.79833(19) 0.2963(3) 0.0757(14) Uani 1 1 d . . .
H36A H 0.628 0.8054 0.2564 0.091 Uiso 1 1 calc R . .
H36B H 0.6029 0.8269 0.3335 0.091 Uiso 1 1 calc R . .
C37 C 0.4413(4) 0.79797(17) 0.2692(2) 0.0615(11) Uani 1 1 d . . .
H37A H 0.3988 0.8261 0.2943 0.074 Uiso 1 1 calc R . .
H37B H 0.4239 0.8054 0.2169 0.074 Uiso 1 1 calc R . .
C38 C 0.3979(4) 0.74187(18) 0.2852(2) 0.0682(12) Uani 1 1 d . . .
H38A H 0.3181 0.7439 0.3042 0.082 Uiso 1 1 calc R . .
H38B H 0.3851 0.7191 0.2411 0.082 Uiso 1 1 calc R . .
C1S C 0.5189(4) 0.98879(15) 0.24813(19) 0.0500(9) Uani 1 1 d . . .
C2S C 0.4853(4) 1.03685(17) 0.2106(2) 0.0563(10) Uani 1 1 d . . .
H2S H 0.4147 1.057 0.22 0.068 Uiso 1 1 calc R . .
C3S C 0.5536(5) 1.05583(17) 0.1592(2) 0.0611(11) Uani 1 1 d . . .
H3S H 0.5303 1.0889 0.1337 0.073 Uiso 1 1 calc R . .
C4S C 0.6542(4) 1.02665(19) 0.1457(2) 0.0676(12) Uani 1 1 d . . .
H4S H 0.7014 1.0393 0.1107 0.081 Uiso 1 1 calc R . .
C5S C 0.6879(5) 0.97845(19) 0.1830(3) 0.0697(12) Uani 1 1 d . . .
H5S H 0.7581 0.9581 0.1734 0.084 Uiso 1 1 calc R . .
C6S C 0.6207(4) 0.96031(17) 0.2331(2) 0.0578(11) Uani 1 1 d . . .
H6S H 0.6446 0.9272 0.2583 0.069 Uiso 1 1 calc R . .
C7S C 0.4470(5) 0.9693(2) 0.3047(2) 0.0777(14) Uani 1 1 d . . .
H7S1 H 0.4824 0.9346 0.3249 0.117 Uiso 0.5 1 calc PR . .
H7S2 H 0.3592 0.9638 0.2833 0.117 Uiso 0.5 1 calc PR . .
H7S3 H 0.4523 0.9968 0.3431 0.117 Uiso 0.5 1 calc PR . .
H7S4 H 0.3802 0.9955 0.3093 0.117 Uiso 0.5 1 calc PR . .
H7S5 H 0.5034 0.9663 0.3509 0.117 Uiso 0.5 1 calc PR . .
H7S6 H 0.4103 0.9333 0.2911 0.117 Uiso 0.5 1 calc PR . .

loop_
_atom_site_aniso_label
_atom_site_aniso_U_11
_atom_site_aniso_U_22
_atom_site_aniso_U_33
_atom_site_aniso_U_23
_atom_site_aniso_U_13
_atom_site_aniso_U_12
Ca 0.0256(3) 0.0277(3) 0.0277(3) -0.0038(3) 0.0032(2) -0.0004(3)
Si1 0.0436(5) 0.0354(5) 0.0435(5) -0.0079(4) 0.0109(4) 0.0012(4)
Si2 0.0477(6) 0.0321(5) 0.0453(5) 0.0017(4) 0.0091(4) -0.0075(4)
O1 0.0257(11) 0.0557(15) 0.0439(13) -0.0171(11) 0.0036(10) 0.0002(10)
O2 0.0384(13) 0.0456(13) 0.0368(12) 0.0098(11) -0.0004(10) -0.0051(11)
N1 0.0212(12) 0.0308(14) 0.0296(13) -0.0040(11) 0.0021(10) 0.0026(11)
N2 0.0284(13) 0.0262(13) 0.0245(12) -0.0006(11) 0.0053(10) 0.0000(11)
N3 0.0241(12) 0.0288(13) 0.0263(13) 0.0000(11) 0.0038(10) 0.0032(10)
N4 0.0396(15) 0.0302(15) 0.0414(15) -0.0043(12) 0.0101(12) -0.0008(12)
C1 0.0219(14) 0.0313(16) 0.0312(16) -0.0089(14) 0.0022(12) -0.0029(13)
C2 0.0298(16) 0.0316(17) 0.0400(18) -0.0087(15) 0.0047(14) 0.0025(14)
C3 0.0358(17) 0.0361(18) 0.051(2) -0.0076(16) 0.0084(15) 0.0069(15)
C4 0.0406(19) 0.046(2) 0.044(2) -0.0167(17) 0.0167(16) 0.0020(16)
C5 0.0346(17) 0.046(2) 0.0337(17) -0.0102(16) 0.0096(14) -0.0057(16)
C6 0.0229(15) 0.0397(18) 0.0323(16) -0.0057(14) 0.0030(12) -0.0029(13)
C7 0.053(2) 0.043(2) 0.0397(19) -0.0047(16) 0.0026(16) 0.0176(17)
C8 0.096(4) 0.120(4) 0.043(2) 0.000(3) -0.008(2) 0.058(3)
C9 0.115(4) 0.068(3) 0.053(3) 0.016(2) 0.024(3) -0.010(3)
C10 0.0351(18) 0.051(2) 0.0294(16) 0.0005(16) 0.0027(14) 0.0054(16)
C11 0.044(2) 0.078(3) 0.042(2) -0.008(2) -0.0043(17) 0.010(2)
C12 0.055(2) 0.061(3) 0.064(3) 0.027(2) 0.020(2) 0.013(2)
C13 0.0262(15) 0.0402(18) 0.0237(15) -0.0061(13) 0.0049(12) -0.0012(14)
C14 0.0326(17) 0.0442(19) 0.0334(17) -0.0095(15) 0.0079(14) -0.0037(15)
C15 0.0335(18) 0.061(2) 0.045(2) -0.0110(18) 0.0033(15) -0.0149(18)
C16 0.0253(17) 0.086(3) 0.042(2) -0.004(2) 0.0000(15) -0.006(2)
C17 0.0328(18) 0.066(3) 0.0379(19) 0.0023(18) 0.0008(15) 0.0138(18)
C18 0.0268(16) 0.050(2) 0.0273(16) 0.0000(15) 0.0025(13) 0.0066(15)
C19 0.046(2) 0.0339(19) 0.053(2) -0.0090(17) 0.0095(17) -0.0065(16)
C20 0.061(3) 0.046(2) 0.081(3) 0.007(2) 0.015(2) -0.0178(19)
C21 0.084(3) 0.053(3) 0.091(3) -0.030(2) 0.018(3) -0.003(2)
C22 0.0394(19) 0.0373(18) 0.0412(18) 0.0029(16) 0.0006(15) 0.0081(15)
C23 0.056(2) 0.057(2) 0.051(2) 0.0109(19) 0.0038(18) 0.0002(19)
C24 0.063(3) 0.052(2) 0.064(3) 0.006(2) 0.003(2) 0.018(2)
C25 0.146(5) 0.043(2) 0.116(4) -0.021(3) 0.075(4) 0.002(3)
C26 0.068(3) 0.105(4) 0.043(2) -0.010(2) 0.001(2) 0.010(3)
C27 0.045(2) 0.088(3) 0.061(2) 0.004(2) 0.0164(19) -0.003(2)
C28 0.102(4) 0.055(3) 0.051(2) 0.006(2) 0.035(2) -0.007(2)
C29 0.073(3) 0.042(2) 0.077(3) 0.013(2) -0.002(2) -0.006(2)
C30 0.056(3) 0.060(3) 0.084(3) 0.016(2) 0.009(2) -0.019(2)
C31 0.033(2) 0.133(4) 0.091(3) -0.062(3) 0.008(2) 0.013(2)
C32 0.0338(18) 0.062(2) 0.052(2) -0.0053(19) 0.0087(16) 0.0008(17)
C33 0.039(2) 0.066(3) 0.088(3) -0.026(2) 0.011(2) -0.011(2)
C34 0.0330(18) 0.055(2) 0.046(2) -0.0136(18) 0.0031(15) -0.0013(16)
C35 0.048(2) 0.078(3) 0.081(3) 0.024(3) 0.023(2) -0.004(2)
C36 0.052(3) 0.069(3) 0.106(4) 0.033(3) 0.012(3) -0.007(2)
C37 0.059(3) 0.065(3) 0.062(3) 0.030(2) 0.015(2) 0.006(2)
C38 0.064(3) 0.070(3) 0.060(3) 0.023(2) -0.022(2) -0.014(2)
C1S 0.060(2) 0.047(2) 0.043(2) -0.0051(18) 0.0090(18) -0.0117(19)
C2S 0.061(3) 0.054(2) 0.052(2) -0.015(2) 0.002(2) -0.003(2)
C3S 0.083(3) 0.048(2) 0.048(2) 0.002(2) -0.004(2) -0.012(2)
C4S 0.075(3) 0.071(3) 0.059(3) 0.000(2) 0.020(2) -0.028(3)
C5S 0.072(3) 0.067(3) 0.074(3) -0.001(3) 0.022(2) -0.007(2)
C6S 0.070(3) 0.050(2) 0.054(2) -0.0033(19) 0.009(2) -0.001(2)
C7S 0.101(4) 0.077(3) 0.060(3) -0.002(2) 0.027(3) -0.020(3)

loop_
_atom_type_symbol
_atom_type_description
_atom_type_scat_dispersion_real
_atom_type_scat_dispersion_imag
_atom_type_scat_source
C C 0.0033 0.0016 'International Tables Vol C Tables 4.2.6.8 and 6.1.1.4'
H H 0 0 'International Tables Vol C Tables 4.2.6.8 and 6.1.1.4'
Ca Ca 0.2262 0.3064 'International Tables Vol C Tables 4.2.6.8 and 6.1.1.4'
N N 0.0061 0.0033 'International Tables Vol C Tables 4.2.6.8 and 6.1.1.4'
O O 0.0106 0.006 'International Tables Vol C Tables 4.2.6.8 and 6.1.1.4'
Si Si 0.0817 0.0704 'International Tables Vol C Tables 4.2.6.8 and 6.1.1.4'

loop_
_geom_angle_atom_site_label_1
_geom_angle_atom_site_label_2
_geom_angle_atom_site_label_3
_geom_angle
_geom_angle_site_symmetry_1
_geom_angle_site_symmetry_3
_geom_angle_publ_flag
N4 Ca O2 111.60(9) . . ?
N4 Ca O1 95.35(9) . . ?
O2 Ca O1 87.63(8) . . ?
N4 Ca N1 147.94(9) . . ?
O2 Ca N1 99.19(8) . . ?
O1 Ca N1 94.60(8) . . ?
N4 Ca N3 113.95(9) . . ?
O2 Ca N3 94.28(8) . . ?
O1 Ca N3 147.32(8) . . ?
N1 Ca N3 52.85(8) . . ?
N4 Si1 C27 110.26(17) . . ?
N4 Si1 C26 111.91(17) . . ?
C27 Si1 C26 103.7(2) . . ?
N4 Si1 C25 115.16(19) . . ?
C27 Si1 C25 107.6(2) . . ?
C26 Si1 C25 107.5(3) . . ?
N4 Si2 C30 115.16(17) . . ?
N4 Si2 C29 116.33(18) . . ?
C30 Si2 C29 105.0(2) . . ?
N4 Si2 C28 107.51(15) . . ?
C30 Si2 C28 106.9(2) . . ?
C29 Si2 C28 105.2(2) . . ?
C31 O1 C34 108.1(3) . . ?
C31 O1 Ca 123.2(2) . . ?
C34 O1 Ca 125.63(18) . . ?
C35 O2 C38 106.5(3) . . ?
C35 O2 Ca 126.4(2) . . ?
C38 O2 Ca 126.7(2) . . ?
N2 N1 C1 111.6(2) . . ?
N2 N1 Ca 98.02(16) . . ?
C1 N1 Ca 149.74(18) . . ?
N1 N2 N3 112.4(2) . . ?
N2 N3 C13 111.1(2) . . ?
N2 N3 Ca 96.68(16) . . ?
C13 N3 Ca 152.13(18) . . ?
Si1 N4 Si2 131.79(16) . . ?
Si1 N4 Ca 118.73(14) . . ?
Si2 N4 Ca 109.44(13) . . ?
C6 C1 C2 120.3(3) . . ?
C6 C1 N1 121.0(3) . . ?
C2 C1 N1 118.6(3) . . ?
C3 C2 C1 119.1(3) . . ?
C3 C2 C7 120.2(3) . . ?
C1 C2 C7 120.6(3) . . ?
C2 C3 C4 120.8(3) . . ?
C2 C3 H3 119.6 . . ?
C4 C3 H3 119.6 . . ?
C5 C4 C3 119.6(3) . . ?
C5 C4 H4 120.2 . . ?
C3 C4 H4 120.2 . . ?
C4 C5 C6 121.6(3) . . ?
C4 C5 H5 119.2 . . ?
C6 C5 H5 119.2 . . ?
C5 C6 C1 118.5(3) . . ?
C5 C6 C10 119.9(3) . . ?
C1 C6 C10 121.6(3) . . ?
C2 C7 C9 109.8(3) . . ?
C2 C7 C8 112.9(3) . . ?
C9 C7 C8 111.4(4) . . ?
C2 C7 H7 107.5 . . ?
C9 C7 H7 107.5 . . ?
C8 C7 H7 107.5 . . ?
C7 C8 H8A 109.5 . . ?
C7 C8 H8B 109.5 . . ?
H8A C8 H8B 109.5 . . ?
C7 C8 H8C 109.5 . . ?
H8A C8 H8C 109.5 . . ?
H8B C8 H8C 109.5 . . ?
C7 C9 H9A 109.5 . . ?
C7 C9 H9B 109.5 . . ?
H9A C9 H9B 109.5 . . ?
C7 C9 H9C 109.5 . . ?
H9A C9 H9C 109.5 . . ?
H9B C9 H9C 109.5 . . ?
C11 C10 C6 110.8(3) . . ?
C11 C10 C12 111.0(3) . . ?
C6 C10 C12 112.3(3) . . ?
C11 C10 H10 107.5 . . ?
C6 C10 H10 107.5 . . ?
C12 C10 H10 107.5 . . ?
C10 C11 H11A 109.5 . . ?
C10 C11 H11B 109.5 . . ?
H11A C11 H11B 109.5 . . ?
C10 C11 H11C 109.5 . . ?
H11A C11 H11C 109.5 . . ?
H11B C11 H11C 109.5 . . ?
C10 C12 H12A 109.5 . . ?
C10 C12 H12B 109.5 . . ?
H12A C12 H12B 109.5 . . ?
C10 C12 H12C 109.5 . . ?
H12A C12 H12C 109.5 . . ?
H12B C12 H12C 109.5 . . ?
C18 C13 C14 120.3(3) . . ?
C18 C13 N3 118.3(3) . . ?
C14 C13 N3 121.4(3) . . ?
C15 C14 C13 118.4(3) . . ?
C15 C14 C19 118.1(3) . . ?
C13 C14 C19 123.5(3) . . ?
C16 C15 C14 121.9(3) . . ?
C16 C15 H15 119.1 . . ?
C14 C15 H15 119.1 . . ?
C15 C16 C17 119.3(3) . . ?
C15 C16 H16 120.4 . . ?
C17 C16 H16 120.4 . . ?
C16 C17 C18 121.5(3) . . ?
C16 C17 H17 119.2 . . ?
C18 C17 H17 119.2 . . ?
C17 C18 C13 118.3(3) . . ?
C17 C18 C22 120.2(3) . . ?
C13 C18 C22 121.4(3) . . ?
C14 C19 C21 111.6(3) . . ?
C14 C19 C20 111.3(3) . . ?
C21 C19 C20 111.5(3) . . ?
C14 C19 H19 107.4 . . ?
C21 C19 H19 107.4 . . ?
C20 C19 H19 107.4 . . ?
C19 C20 H20A 109.5 . . ?
C19 C20 H20B 109.5 . . ?
H20A C20 H20B 109.5 . . ?
C19 C20 H20C 109.5 . . ?
H20A C20 H20C 109.5 . . ?
H20B C20 H20C 109.5 . . ?
C19 C21 H21A 109.5 . . ?
C19 C21 H21B 109.5 . . ?
H21A C21 H21B 109.5 . . ?
C19 C21 H21C 109.5 . . ?
H21A C21 H21C 109.5 . . ?
H21B C21 H21C 109.5 . . ?
C18 C22 C24 113.0(3) . . ?
C18 C22 C23 109.5(3) . . ?
C24 C22 C23 110.7(3) . . ?
C18 C22 H22 107.8 . . ?
C24 C22 H22 107.8 . . ?
C23 C22 H22 107.8 . . ?
C22 C23 H23A 109.5 . . ?
C22 C23 H23B 109.5 . . ?
H23A C23 H23B 109.5 . . ?
C22 C23 H23C 109.5 . . ?
H23A C23 H23C 109.5 . . ?
H23B C23 H23C 109.5 . . ?
C22 C24 H24A 109.5 . . ?
C22 C24 H24B 109.5 . . ?
H24A C24 H24B 109.5 . . ?
C22 C24 H24C 109.5 . . ?
H24A C24 H24C 109.5 . . ?
H24B C24 H24C 109.5 . . ?
Si1 C25 H25A 109.5 . . ?
Si1 C25 H25B 109.5 . . ?
H25A C25 H25B 109.5 . . ?
Si1 C25 H25C 109.5 . . ?
H25A C25 H25C 109.5 . . ?
H25B C25 H25C 109.5 . . ?
Si1 C26 H26A 109.5 . . ?
Si1 C26 H26B 109.5 . . ?
H26A C26 H26B 109.5 . . ?
Si1 C26 H26C 109.5 . . ?
H26A C26 H26C 109.5 . . ?
H26B C26 H26C 109.5 . . ?
Si1 C27 H27A 109.5 . . ?
Si1 C27 H27B 109.5 . . ?
H27A C27 H27B 109.5 . . ?
Si1 C27 H27C 109.5 . . ?
H27A C27 H27C 109.5 . . ?
H27B C27 H27C 109.5 . . ?
Si2 C28 H28A 109.5 . . ?
Si2 C28 H28B 109.5 . . ?
H28A C28 H28B 109.5 . . ?
Si2 C28 H28C 109.5 . . ?
H28A C28 H28C 109.5 . . ?
H28B C28 H28C 109.5 . . ?
Si2 C29 H29A 109.5 . . ?
Si2 C29 H29B 109.5 . . ?
H29A C29 H29B 109.5 . . ?
Si2 C29 H29C 109.5 . . ?
H29A C29 H29C 109.5 . . ?
H29B C29 H29C 109.5 . . ?
Si2 C30 H30A 109.5 . . ?
Si2 C30 H30B 109.5 . . ?
H30A C30 H30B 109.5 . . ?
Si2 C30 H30C 109.5 . . ?
H30A C30 H30C 109.5 . . ?
H30B C30 H30C 109.5 . . ?
O1 C31 C32 107.9(3) . . ?
O1 C31 H31A 110.1 . . ?
C32 C31 H31A 110.1 . . ?
O1 C31 H31B 110.1 . . ?
C32 C31 H31B 110.1 . . ?
H31A C31 H31B 108.4 . . ?
C31 C32 C33 101.6(3) . . ?
C31 C32 H32A 111.5 . . ?
C33 C32 H32A 111.5 . . ?
C31 C32 H32B 111.5 . . ?
C33 C32 H32B 111.5 . . ?
H32A C32 H32B 109.3 . . ?
C34 C33 C32 104.5(3) . . ?
C34 C33 H33A 110.9 . . ?
C32 C33 H33A 110.9 . . ?
C34 C33 H33B 110.9 . . ?
C32 C33 H33B 110.9 . . ?
H33A C33 H33B 108.9 . . ?
O1 C34 C33 105.8(3) . . ?
O1 C34 H34A 110.6 . . ?
C33 C34 H34A 110.6 . . ?
O1 C34 H34B 110.6 . . ?
C33 C34 H34B 110.6 . . ?
H34A C34 H34B 108.7 . . ?
O2 C35 C36 107.9(3) . . ?
O2 C35 H35A 110.1 . . ?
C36 C35 H35A 110.1 . . ?
O2 C35 H35B 110.1 . . ?
C36 C35 H35B 110.1 . . ?
H35A C35 H35B 108.4 . . ?
C35 C36 C37 105.3(3) . . ?
C35 C36 H36A 110.7 . . ?
C37 C36 H36A 110.7 . . ?
C35 C36 H36B 110.7 . . ?
C37 C36 H36B 110.7 . . ?
H36A C36 H36B 108.8 . . ?
C38 C37 C36 105.5(3) . . ?
C38 C37 H37A 110.6 . . ?
C36 C37 H37A 110.6 . . ?
C38 C37 H37B 110.6 . . ?
C36 C37 H37B 110.6 . . ?
H37A C37 H37B 108.8 . . ?
O2 C38 C37 106.1(3) . . ?
O2 C38 H38A 110.5 . . ?
C37 C38 H38A 110.5 . . ?
O2 C38 H38B 110.5 . . ?
C37 C38 H38B 110.5 . . ?
H38A C38 H38B 108.7 . . ?
C6S C1S C2S 118.4(4) . . ?
C6S C1S C7S 121.1(4) . . ?
C2S C1S C7S 120.5(4) . . ?
C1S C2S C3S 120.7(4) . . ?
C1S C2S H2S 119.6 . . ?
C3S C2S H2S 119.6 . . ?
C4S C3S C2S 119.3(4) . . ?
C4S C3S H3S 120.3 . . ?
C2S C3S H3S 120.3 . . ?
C3S C4S C5S 120.1(4) . . ?
C3S C4S H4S 119.9 . . ?
C5S C4S H4S 119.9 . . ?
C6S C5S C4S 120.1(4) . . ?
C6S C5S H5S 120 . . ?
C4S C5S H5S 120 . . ?
C5S C6S C1S 121.3(4) . . ?
C5S C6S H6S 119.4 . . ?
C1S C6S H6S 119.4 . . ?
C1S C7S H7S1 109.5 . . ?
C1S C7S H7S2 109.5 . . ?
H7S1 C7S H7S2 109.5 . . ?
C1S C7S H7S3 109.5 . . ?
H7S1 C7S H7S3 109.5 . . ?
H7S2 C7S H7S3 109.5 . . ?
C1S C7S H7S4 109.5 . . ?
H7S1 C7S H7S4 141.1 . . ?
H7S2 C7S H7S4 56.3 . . ?
H7S3 C7S H7S4 56.3 . . ?
C1S C7S H7S5 109.5 . . ?
H7S1 C7S H7S5 56.3 . . ?
H7S2 C7S H7S5 141.1 . . ?
H7S3 C7S H7S5 56.3 . . ?
H7S4 C7S H7S5 109.5 . . ?
C1S C7S H7S6 109.5 . . ?
H7S1 C7S H7S6 56.3 . . ?
H7S2 C7S H7S6 56.3 . . ?
H7S3 C7S H7S6 141.1 . . ?
H7S4 C7S H7S6 109.5 . . ?
H7S5 C7S H7S6 109.5 . . ?

loop_
_geom_bond_atom_site_label_1
_geom_bond_atom_site_label_2
_geom_bond_distance
_geom_bond_site_symmetry_2
_geom_bond_publ_flag
Ca N4 2.307(3) . ?
Ca O2 2.348(2) . ?
Ca O1 2.381(2) . ?
Ca N1 2.442(2) . ?
Ca N3 2.467(2) . ?
Si1 N4 1.678(3) . ?
Si1 C27 1.877(4) . ?
Si1 C26 1.881(4) . ?
Si1 C25 1.881(4) . ?
Si2 N4 1.685(3) . ?
Si2 C30 1.876(4) . ?
Si2 C29 1.878(4) . ?
Si2 C28 1.883(4) . ?
O1 C31 1.441(4) . ?
O1 C34 1.456(4) . ?
O2 C35 1.423(4) . ?
O2 C38 1.453(4) . ?
N1 N2 1.311(3) . ?
N1 C1 1.435(4) . ?
N2 N3 1.318(3) . ?
N3 C13 1.429(4) . ?
C1 C6 1.403(4) . ?
C1 C2 1.408(4) . ?
C2 C3 1.389(4) . ?
C2 C7 1.517(5) . ?
C3 C4 1.390(5) . ?
C3 H3 0.95 . ?
C4 C5 1.373(5) . ?
C4 H4 0.95 . ?
C5 C6 1.396(4) . ?
C5 H5 0.95 . ?
C6 C10 1.528(5) . ?
C7 C9 1.522(6) . ?
C7 C8 1.531(6) . ?
C7 H7 1 . ?
C8 H8A 0.98 . ?
C8 H8B 0.98 . ?
C8 H8C 0.98 . ?
C9 H9A 0.98 . ?
C9 H9B 0.98 . ?
C9 H9C 0.98 . ?
C10 C11 1.525(5) . ?
C10 C12 1.531(5) . ?
C10 H10 1 . ?
C11 H11A 0.98 . ?
C11 H11B 0.98 . ?
C11 H11C 0.98 . ?
C12 H12A 0.98 . ?
C12 H12B 0.98 . ?
C12 H12C 0.98 . ?
C13 C18 1.405(4) . ?
C13 C14 1.412(4) . ?
C14 C15 1.396(5) . ?
C14 C19 1.524(5) . ?
C15 C16 1.363(5) . ?
C15 H15 0.95 . ?
C16 C17 1.390(5) . ?
C16 H16 0.95 . ?
C17 C18 1.395(4) . ?
C17 H17 0.95 . ?
C18 C22 1.513(5) . ?
C19 C21 1.535(5) . ?
C19 C20 1.542(5) . ?
C19 H19 1 . ?
C20 H20A 0.98 . ?
C20 H20B 0.98 . ?
C20 H20C 0.98 . ?
C21 H21A 0.98 . ?
C21 H21B 0.98 . ?
C21 H21C 0.98 . ?
C22 C24 1.527(5) . ?
C22 C23 1.533(5) . ?
C22 H22 1 . ?
C23 H23A 0.98 . ?
C23 H23B 0.98 . ?
C23 H23C 0.98 . ?
C24 H24A 0.98 . ?
C24 H24B 0.98 . ?
C24 H24C 0.98 . ?
C25 H25A 0.98 . ?
C25 H25B 0.98 . ?
C25 H25C 0.98 . ?
C26 H26A 0.98 . ?
C26 H26B 0.98 . ?
C26 H26C 0.98 . ?
C27 H27A 0.98 . ?
C27 H27B 0.98 . ?
C27 H27C 0.98 . ?
C28 H28A 0.98 . ?
C28 H28B 0.98 . ?
C28 H28C 0.98 . ?
C29 H29A 0.98 . ?
C29 H29B 0.98 . ?
C29 H29C 0.98 . ?
C30 H30A 0.98 . ?
C30 H30B 0.98 . ?
C30 H30C 0.98 . ?
C31 C32 1.471(5) . ?
C31 H31A 0.99 . ?
C31 H31B 0.99 . ?
C32 C33 1.514(5) . ?
C32 H32A 0.99 . ?
C32 H32B 0.99 . ?
C33 C34 1.496(5) . ?
C33 H33A 0.99 . ?
C33 H33B 0.99 . ?
C34 H34A 0.99 . ?
C34 H34B 0.99 . ?
C35 C36 1.476(6) . ?
C35 H35A 0.99 . ?
C35 H35B 0.99 . ?
C36 C37 1.517(6) . ?
C36 H36A 0.99 . ?
C36 H36B 0.99 . ?
C37 C38 1.493(6) . ?
C37 H37A 0.99 . ?
C37 H37B 0.99 . ?
C38 H38A 0.99 . ?
C38 H38B 0.99 . ?
C1S C6S 1.371(6) . ?
C1S C2S 1.387(5) . ?
C1S C7S 1.498(6) . ?
C2S C3S 1.391(6) . ?
C2S H2S 0.95 . ?
C3S C4S 1.359(6) . ?
C3S H3S 0.95 . ?
C4S C5S 1.387(6) . ?
C4S H4S 0.95 . ?
C5S C6S 1.358(6) . ?
C5S H5S 0.95 . ?
C6S H6S 0.95 . ?
C7S H7S1 0.98 . ?
C7S H7S2 0.98 . ?
C7S H7S3 0.98 . ?
C7S H7S4 0.98 . ?
C7S H7S5 0.98 . ?
C7S H7S6 0.98 . ?
